data_2231716
loop_
_publ_author_name
'Lei, Xiangyang'
'Obregon, Karla A.'

_publ_section_title
;
 <i>trans</i>-Chlorido(phenanthren-9-yl)bis(triphenylphosphane)nickel(II)
;
_journal_coeditor_code VM2114
_journal_issue 9
_journal_name_full 'Acta Crystallographica Section E'
_journal_page_first m1272
_journal_paper_doi 10.1107/S1600536811032326
_journal_volume 67
_journal_year 2011
_chemical_formula_iupac '[Ni (C14 H9) Cl (C18 H15 P)2]'
_chemical_formula_moiety 'C50 H39 Cl Ni P2'
_chemical_formula_sum 'C50 H39 Cl Ni P2'
_chemical_formula_weight 795.91
_chemical_name_systematic
;
<i>trans</i>-Chlorido(phenanthren-9-yl)bis(triphenylphosphane)nickel(II)
;
_space_group_IT_number 19
_symmetry_cell_setting orthorhombic
_symmetry_space_group_name_Hall 'P 2ac 2ab'
_symmetry_space_group_name_H-M 'P 21 21 21'
_atom_sites_solution_hydrogens geom
_atom_sites_solution_primary direct
_atom_sites_solution_secondary difmap
_audit_creation_method SHELXL-97
_cell_angle_alpha 90.00
_cell_angle_beta 90.00
_cell_angle_gamma 90.00
_cell_formula_units_Z 4
_cell_length_a 11.090(5)
_cell_length_b 15.204(7)
_cell_length_c 23.679(10)
_cell_measurement_reflns_used 6845
_cell_measurement_temperature 110(2)
_cell_measurement_theta_max 26.71
_cell_measurement_theta_min 2.18
_cell_volume 3993(3)
_computing_cell_refinement '<i>SAINT</i> (Bruker, 2004)'
_computing_data_collection '<i>APEX2</i> (Bruker, 2004)'
_computing_data_reduction '<i>SAINT</i> (Bruker, 2004)'
_computing_molecular_graphics '<i>SHELXTL</i> (Sheldrick, 2008)'
_computing_publication_material '<i>SHELXTL</i> (Sheldrick, 2008)'
_computing_structure_refinement '<i>SHELXL97</i> (Sheldrick, 2008)'
_computing_structure_solution '<i>SHELXS97</i> (Sheldrick, 2008)'
_diffrn_ambient_temperature 110(2)
_diffrn_measured_fraction_theta_full 0.963
_diffrn_measured_fraction_theta_max 0.963
_diffrn_measurement_device_type 'Bruker APEXII CCD'
_diffrn_measurement_method '\f and \w'
_diffrn_radiation_monochromator graphite
_diffrn_radiation_source 'fine-focus sealed tube'
_diffrn_radiation_type MoK\a
_diffrn_radiation_wavelength 0.71073
_diffrn_reflns_av_R_equivalents 0.0477
_diffrn_reflns_av_sigmaI/netI 0.0278
_diffrn_reflns_limit_h_max 13
_diffrn_reflns_limit_h_min -13
_diffrn_reflns_limit_k_max 18
_diffrn_reflns_limit_k_min -18
_diffrn_reflns_limit_l_max 28
_diffrn_reflns_limit_l_min -28
_diffrn_reflns_number 53371
_diffrn_reflns_theta_full 25.00
_diffrn_reflns_theta_max 25.00
_diffrn_reflns_theta_min 2.03
_exptl_absorpt_coefficient_mu 0.668
_exptl_absorpt_correction_T_max 0.8626
_exptl_absorpt_correction_T_min 0.6924
_exptl_absorpt_correction_type multi-scan
_exptl_absorpt_process_details '(SADABS; Bruker, 2008)'
_exptl_crystal_colour 'orange    '
_exptl_crystal_density_diffrn 1.324
_exptl_crystal_density_method 'not measured'
_exptl_crystal_description 'plate     '
_exptl_crystal_F_000 1656
_exptl_crystal_size_max 0.59
_exptl_crystal_size_mid 0.46
_exptl_crystal_size_min 0.23
_refine_diff_density_max 0.261
_refine_diff_density_min -0.142
_refine_ls_abs_structure_details 'Flack (1983), 2986 Friedel pairs'
_refine_ls_abs_structure_Flack 0.000(7)
_refine_ls_extinction_method none
_refine_ls_goodness_of_fit_ref 1.018
_refine_ls_hydrogen_treatment constr
_refine_ls_matrix_type full
_refine_ls_number_parameters 488
_refine_ls_number_reflns 6780
_refine_ls_number_restraints 0
_refine_ls_restrained_S_all 1.018
_refine_ls_R_factor_all 0.0263
_refine_ls_R_factor_gt 0.0235
_refine_ls_shift/su_max 0.002
_refine_ls_shift/su_mean 0.000
_refine_ls_structure_factor_coef Fsqd
_refine_ls_weighting_details 'calc w=1/[\s^2^(Fo^2^)+(0.0354P)^2^+0.0000P] where P=(Fo^2^+2Fc^2^)/3'
_refine_ls_weighting_scheme calc
_refine_ls_wR_factor_gt 0.0554
_refine_ls_wR_factor_ref 0.0566
_reflns_number_gt 6359
_reflns_number_total 6780
_reflns_threshold_expression I>2sigma(I)
_cod_data_source_file vm2114.cif
_cod_data_source_block I
_cod_database_code 2231716
_cod_database_fobs_code 2231716

loop_
_symmetry_equiv_pos_as_xyz
'x, y, z'
'-x+1/2, -y, z+1/2'
'-x, y+1/2, -z+1/2'
'x+1/2, -y+1/2, -z'

loop_
_atom_site_type_symbol
_atom_site_label
_atom_site_fract_x
_atom_site_fract_y
_atom_site_fract_z
_atom_site_U_iso_or_equiv
_atom_site_adp_type
_atom_site_calc_flag
_atom_site_refinement_flags
_atom_site_occupancy
_atom_site_symmetry_multiplicity
Ni Ni1 0.56721(2) 0.527489(15) -0.047248(9) 0.02000(7) Uani d . 1 1
Cl Cl1 0.49242(4) 0.63193(3) 0.009025(18) 0.02449(11) Uani d . 1 1
P P1 0.65475(5) 0.45655(3) 0.024960(19) 0.02055(11) Uani d . 1 1
P P2 0.50725(4) 0.59607(3) -0.125640(19) 0.02011(11) Uani d . 1 1
C C1 0.65053(18) 0.44916(12) -0.09623(8) 0.0215(4) Uani d . 1 1
C C2 0.76625(18) 0.46946(15) -0.11185(8) 0.0264(4) Uani d . 1 1
H H2A 0.8004 0.5235 -0.0997 0.032 Uiso calc R 1 1
C C3 0.83753(19) 0.41080(15) -0.14631(8) 0.0285(5) Uani d . 1 1
C C4 0.95831(19) 0.43137(16) -0.15978(10) 0.0373(6) Uani d . 1 1
H H4A 0.9910 0.4862 -0.1482 0.045 Uiso calc R 1 1
C C5 1.0289(2) 0.37379(18) -0.18910(11) 0.0481(7) Uani d . 1 1
H H5A 1.1103 0.3884 -0.1974 0.058 Uiso calc R 1 1
C C6 0.9811(3) 0.29272(18) -0.20702(11) 0.0503(7) Uani d . 1 1
H H6A 1.0305 0.2524 -0.2272 0.060 Uiso calc R 1 1
C C7 0.8645(2) 0.27199(17) -0.19557(9) 0.0409(6) Uani d . 1 1
H H7A 0.8331 0.2174 -0.2083 0.049 Uiso calc R 1 1
C C8 0.7884(2) 0.33008(14) -0.16497(9) 0.0298(5) Uani d . 1 1
C C9 0.66463(19) 0.30797(14) -0.15135(8) 0.0272(5) Uani d . 1 1
C C10 0.6079(2) 0.23092(15) -0.16979(9) 0.0355(5) Uani d . 1 1
H H10A 0.6516 0.1905 -0.1925 0.043 Uiso calc R 1 1
C C11 0.4903(2) 0.21231(15) -0.15580(9) 0.0387(6) Uani d . 1 1
H H11A 0.4536 0.1598 -0.1691 0.046 Uiso calc R 1 1
C C12 0.4251(2) 0.26995(14) -0.12229(9) 0.0343(5) Uani d . 1 1
H H12A 0.3441 0.2567 -0.1124 0.041 Uiso calc R 1 1
C C13 0.47822(19) 0.34736(14) -0.10304(8) 0.0292(5) Uani d . 1 1
H H13A 0.4328 0.3866 -0.0802 0.035 Uiso calc R 1 1
C C14 0.59785(18) 0.36821(13) -0.11689(8) 0.0242(4) Uani d . 1 1
C C15 0.36705(18) 0.65927(14) -0.12249(8) 0.0253(4) Uani d . 1 1
C C16 0.2761(2) 0.63172(17) -0.08626(9) 0.0359(5) Uani d . 1 1
H H16A 0.2892 0.5835 -0.0615 0.043 Uiso calc R 1 1
C C17 0.1658(2) 0.67511(19) -0.08639(10) 0.0473(7) Uani d . 1 1
H H17A 0.1035 0.6565 -0.0616 0.057 Uiso calc R 1 1
C C18 0.1462(2) 0.74547(18) -0.12253(10) 0.0451(6) Uani d . 1 1
H H18A 0.0710 0.7753 -0.1221 0.054 Uiso calc R 1 1
C C19 0.2356(2) 0.77222(16) -0.15896(10) 0.0379(6) Uani d . 1 1
H H19A 0.2215 0.8199 -0.1840 0.046 Uiso calc R 1 1
C C20 0.34575(19) 0.72989(14) -0.15910(9) 0.0286(5) Uani d . 1 1
H H20A 0.4074 0.7488 -0.1842 0.034 Uiso calc R 1 1
C C21 0.62413(17) 0.67544(13) -0.14485(8) 0.0230(4) Uani d . 1 1
C C22 0.69398(18) 0.71257(14) -0.10193(9) 0.0259(5) Uani d . 1 1
H H22A 0.6773 0.6984 -0.0637 0.031 Uiso calc R 1 1
C C23 0.7876(2) 0.77001(15) -0.11455(9) 0.0315(5) Uani d . 1 1
H H23A 0.8341 0.7953 -0.0850 0.038 Uiso calc R 1 1
C C24 0.81292(19) 0.79046(15) -0.17089(9) 0.0318(5) Uani d . 1 1
H H24A 0.8782 0.8285 -0.1797 0.038 Uiso calc R 1 1
C C25 0.74276(19) 0.75518(14) -0.21397(10) 0.0331(5) Uani d . 1 1
H H25A 0.7591 0.7699 -0.2522 0.040 Uiso calc R 1 1
C C26 0.64865(19) 0.69838(14) -0.20099(8) 0.0265(5) Uani d . 1 1
H H26A 0.6004 0.6748 -0.2305 0.032 Uiso calc R 1 1
C C27 0.48354(17) 0.53297(13) -0.19152(7) 0.0222(4) Uani d . 1 1
C C28 0.36738(19) 0.51242(14) -0.20905(8) 0.0278(5) Uani d . 1 1
H H28A 0.3002 0.5325 -0.1878 0.033 Uiso calc R 1 1
C C29 0.3486(2) 0.46246(15) -0.25774(9) 0.0349(5) Uani d . 1 1
H H29A 0.2687 0.4483 -0.2690 0.042 Uiso calc R 1 1
C C30 0.4445(2) 0.43348(15) -0.28973(9) 0.0353(5) Uani d . 1 1
H H30A 0.4310 0.4001 -0.3231 0.042 Uiso calc R 1 1
C C31 0.5605(2) 0.45350(14) -0.27274(8) 0.0312(5) Uani d . 1 1
H H31A 0.6272 0.4337 -0.2945 0.037 Uiso calc R 1 1
C C32 0.58031(19) 0.50237(13) -0.22399(8) 0.0258(4) Uani d . 1 1
H H32A 0.6605 0.5152 -0.2126 0.031 Uiso calc R 1 1
C C33 0.76549(19) 0.30173(14) -0.01596(8) 0.0267(5) Uani d . 1 1
H H33A 0.8154 0.3402 -0.0372 0.032 Uiso calc R 1 1
C C34 0.7797(2) 0.21147(14) -0.02159(9) 0.0294(5) Uani d . 1 1
H H34A 0.8389 0.1888 -0.0467 0.035 Uiso calc R 1 1
C C35 0.7080(2) 0.15427(15) 0.00917(9) 0.0336(5) Uani d . 1 1
H H35A 0.7178 0.0925 0.0052 0.040 Uiso calc R 1 1
C C36 0.6218(2) 0.18761(14) 0.04567(11) 0.0357(5) Uani d . 1 1
H H36A 0.5718 0.1486 0.0666 0.043 Uiso calc R 1 1
C C37 0.60811(18) 0.27826(13) 0.05175(9) 0.0296(5) Uani d . 1 1
H H37A 0.5499 0.3006 0.0775 0.036 Uiso calc R 1 1
C C38 0.67883(17) 0.33683(13) 0.02052(8) 0.0222(4) Uani d . 1 1
C C39 0.80445(17) 0.50331(13) 0.03660(7) 0.0223(4) Uani d . 1 1
C C40 0.90278(18) 0.45309(13) 0.05382(8) 0.0275(5) Uani d . 1 1
H H40A 0.8941 0.3915 0.0591 0.033 Uiso calc R 1 1
C C41 1.0134(2) 0.49305(15) 0.06328(9) 0.0315(5) Uani d . 1 1
H H41A 1.0800 0.4588 0.0756 0.038 Uiso calc R 1 1
C C42 1.02723(19) 0.58275(15) 0.05485(9) 0.0325(5) Uani d . 1 1
H H42A 1.1038 0.6094 0.0604 0.039 Uiso calc R 1 1
C C43 0.9301(2) 0.63360(13) 0.03836(8) 0.0320(5) Uani d . 1 1
H H43A 0.9395 0.6951 0.0329 0.038 Uiso calc R 1 1
C C44 0.81898(18) 0.59436(14) 0.02980(8) 0.0265(4) Uani d . 1 1
H H44A 0.7518 0.6295 0.0192 0.032 Uiso calc R 1 1
C C45 0.58119(18) 0.46590(13) 0.09426(7) 0.0235(4) Uani d . 1 1
C C46 0.6465(2) 0.46476(15) 0.14471(8) 0.0316(5) Uani d . 1 1
H H46A 0.7321 0.4650 0.1435 0.038 Uiso calc R 1 1
C C47 0.5875(2) 0.46324(17) 0.19689(8) 0.0380(5) Uani d . 1 1
H H47A 0.6328 0.4635 0.2310 0.046 Uiso calc R 1 1
C C48 0.4638(2) 0.46144(15) 0.19862(8) 0.0345(5) Uani d . 1 1
H H48A 0.4233 0.4591 0.2339 0.041 Uiso calc R 1 1
C C49 0.3976(2) 0.46299(15) 0.14867(9) 0.0311(5) Uani d . 1 1
H H49A 0.3120 0.4622 0.1500 0.037 Uiso calc R 1 1
C C50 0.45626(18) 0.46568(14) 0.09676(8) 0.0264(4) Uani d . 1 1
H H50A 0.4105 0.4674 0.0629 0.032 Uiso calc R 1 1

loop_
_atom_site_aniso_label
_atom_site_aniso_U_11
_atom_site_aniso_U_22
_atom_site_aniso_U_33
_atom_site_aniso_U_12
_atom_site_aniso_U_13
_atom_site_aniso_U_23
Ni1 0.02228(12) 0.01963(13) 0.01808(11) 0.00345(10) 0.00132(10) -0.00025(10)
Cl1 0.0339(3) 0.0210(2) 0.0185(2) 0.0106(2) 0.00216(19) -0.00120(17)
P1 0.0232(2) 0.0196(3) 0.0189(2) 0.0014(2) 0.00066(19) 0.00014(19)
P2 0.0200(2) 0.0211(3) 0.0192(2) 0.0012(2) -0.0001(2) 0.00030(19)
C1 0.0253(10) 0.0201(11) 0.0192(9) 0.0044(8) -0.0008(8) 0.0023(8)
C2 0.0291(11) 0.0271(11) 0.0230(10) 0.0051(10) 0.0002(8) 0.0050(9)
C3 0.0296(11) 0.0336(12) 0.0224(10) 0.0084(10) 0.0051(9) 0.0095(9)
C4 0.0291(12) 0.0431(14) 0.0397(12) 0.0084(10) 0.0064(10) 0.0168(11)
C5 0.0366(14) 0.0590(18) 0.0486(14) 0.0147(12) 0.0174(11) 0.0199(13)
C6 0.0603(17) 0.0449(16) 0.0458(14) 0.0219(14) 0.0245(13) 0.0119(12)
C7 0.0564(17) 0.0369(14) 0.0294(12) 0.0162(12) 0.0137(11) 0.0041(10)
C8 0.0387(12) 0.0292(12) 0.0214(10) 0.0093(10) 0.0030(9) 0.0065(9)
C9 0.0369(12) 0.0262(11) 0.0186(10) 0.0055(10) 0.0016(9) 0.0051(8)
C10 0.0581(16) 0.0252(12) 0.0231(11) 0.0030(11) 0.0017(10) -0.0013(9)
C11 0.0580(16) 0.0295(12) 0.0286(11) -0.0104(12) -0.0067(11) 0.0028(9)
C12 0.0386(13) 0.0324(12) 0.0317(11) -0.0112(11) -0.0052(10) 0.0069(10)
C13 0.0368(12) 0.0267(11) 0.0242(10) 0.0001(9) 0.0009(9) 0.0027(8)
C14 0.0317(11) 0.0206(10) 0.0204(9) 0.0016(9) -0.0016(8) 0.0041(8)
C15 0.0226(10) 0.0305(12) 0.0229(10) 0.0022(9) -0.0035(8) -0.0069(9)
C16 0.0275(12) 0.0529(15) 0.0273(11) 0.0050(11) 0.0031(9) 0.0064(10)
C17 0.0261(12) 0.081(2) 0.0345(12) 0.0106(13) 0.0081(10) 0.0030(13)
C18 0.0279(13) 0.0627(18) 0.0446(14) 0.0183(12) -0.0054(11) -0.0085(13)
C19 0.0352(13) 0.0349(13) 0.0437(14) 0.0099(11) -0.0099(11) -0.0031(11)
C20 0.0248(11) 0.0279(12) 0.0330(11) 0.0030(9) -0.0052(9) -0.0019(9)
C21 0.0202(10) 0.0205(11) 0.0285(10) 0.0029(8) -0.0024(8) 0.0030(8)
C22 0.0271(11) 0.0264(11) 0.0241(10) 0.0014(9) -0.0014(9) 0.0011(8)
C23 0.0269(11) 0.0310(12) 0.0365(12) -0.0009(10) -0.0075(9) -0.0010(10)
C24 0.0244(11) 0.0301(12) 0.0410(13) -0.0030(9) 0.0033(10) 0.0042(10)
C25 0.0323(13) 0.0340(13) 0.0329(12) -0.0025(10) 0.0030(10) 0.0056(10)
C26 0.0264(11) 0.0278(11) 0.0254(10) -0.0023(9) -0.0023(9) 0.0032(9)
C27 0.0260(10) 0.0198(10) 0.0208(8) 0.0011(9) -0.0009(8) 0.0023(8)
C28 0.0267(11) 0.0272(12) 0.0295(10) 0.0003(9) -0.0012(9) -0.0008(9)
C29 0.0354(12) 0.0337(12) 0.0357(11) -0.0023(11) -0.0091(10) -0.0031(10)
C30 0.0488(14) 0.0311(12) 0.0260(10) -0.0010(11) -0.0045(11) -0.0048(9)
C31 0.0388(12) 0.0300(12) 0.0248(10) 0.0017(11) 0.0091(9) -0.0002(9)
C32 0.0264(11) 0.0277(11) 0.0233(9) -0.0010(9) 0.0018(8) 0.0022(8)
C33 0.0302(11) 0.0260(11) 0.0238(10) 0.0026(9) -0.0011(9) 0.0026(9)
C34 0.0304(12) 0.0271(12) 0.0307(11) 0.0062(9) -0.0043(9) -0.0030(9)
C35 0.0373(12) 0.0212(11) 0.0422(13) 0.0002(10) -0.0084(10) 0.0001(10)
C36 0.0327(12) 0.0256(12) 0.0488(13) -0.0056(9) -0.0014(11) 0.0050(11)
C37 0.0251(11) 0.0295(12) 0.0342(11) 0.0005(9) 0.0020(9) 0.0031(10)
C38 0.0234(10) 0.0217(10) 0.0216(9) 0.0006(8) -0.0041(8) -0.0004(8)
C39 0.0251(10) 0.0239(10) 0.0180(9) -0.0004(8) 0.0021(8) 0.0001(8)
C40 0.0306(11) 0.0215(11) 0.0305(10) -0.0008(8) -0.0020(9) -0.0001(9)
C41 0.0260(11) 0.0343(12) 0.0344(11) 0.0020(10) -0.0017(9) -0.0033(9)
C42 0.0324(12) 0.0362(13) 0.0288(11) -0.0099(10) 0.0028(9) -0.0061(9)
C43 0.0435(12) 0.0238(11) 0.0285(11) -0.0071(10) 0.0022(10) 0.0001(9)
C44 0.0312(11) 0.0231(10) 0.0252(10) -0.0010(9) 0.0005(8) 0.0024(8)
C45 0.0299(11) 0.0189(10) 0.0217(9) -0.0011(9) 0.0025(8) -0.0011(8)
C46 0.0294(11) 0.0398(13) 0.0257(10) 0.0010(11) -0.0010(8) -0.0010(10)
C47 0.0425(14) 0.0489(15) 0.0225(10) -0.0009(12) -0.0034(9) -0.0010(10)
C48 0.0449(14) 0.0355(13) 0.0232(10) -0.0007(11) 0.0102(9) -0.0028(9)
C49 0.0320(11) 0.0284(12) 0.0331(11) -0.0021(10) 0.0054(9) -0.0012(10)
C50 0.0288(11) 0.0249(10) 0.0255(9) -0.0017(9) -0.0015(8) -0.0001(9)

loop_
_atom_type_symbol
_atom_type_description
_atom_type_scat_dispersion_real
_atom_type_scat_dispersion_imag
_atom_type_scat_source
C C 0.0033 0.0016 'International Tables Vol C Tables 4.2.6.8 and 6.1.1.4'
H H 0.0000 0.0000 'International Tables Vol C Tables 4.2.6.8 and 6.1.1.4'
P P 0.1023 0.0942 'International Tables Vol C Tables 4.2.6.8 and 6.1.1.4'
Ni Ni 0.3393 1.1124 'International Tables Vol C Tables 4.2.6.8 and 6.1.1.4'
Cl Cl 0.1484 0.1585 'International Tables Vol C Tables 4.2.6.8 and 6.1.1.4'

loop_
_geom_angle_atom_site_label_1
_geom_angle_atom_site_label_2
_geom_angle_atom_site_label_3
_geom_angle
C1 Ni1 P2 85.99(6)
C1 Ni1 Cl1 171.79(6)
P2 Ni1 Cl1 93.06(4)
C1 Ni1 P1 87.33(6)
P2 Ni1 P1 171.26(2)
Cl1 Ni1 P1 92.74(3)
C39 P1 C45 103.80(9)
C39 P1 C38 105.14(9)
C45 P1 C38 101.05(9)
C39 P1 Ni1 108.74(6)
C45 P1 Ni1 116.83(7)
C38 P1 Ni1 119.63(6)
C21 P2 C15 105.43(10)
C21 P2 C27 103.49(9)
C15 P2 C27 100.72(9)
C21 P2 Ni1 107.71(7)
C15 P2 Ni1 117.71(7)
C27 P2 Ni1 120.11(7)
C2 C1 C14 118.56(18)
C2 C1 Ni1 118.58(15)
C14 C1 Ni1 122.85(15)
C1 C2 C3 121.7(2)
C1 C2 H2A 119.1
C3 C2 H2A 119.1
C4 C3 C8 119.2(2)
C4 C3 C2 120.7(2)
C8 C3 C2 120.11(19)
C5 C4 C3 121.2(2)
C5 C4 H4A 119.4
C3 C4 H4A 119.4
C4 C5 C6 120.0(2)
C4 C5 H5A 120.0
C6 C5 H5A 120.0
C7 C6 C5 120.1(2)
C7 C6 H6A 119.9
C5 C6 H6A 119.9
C6 C7 C8 121.6(3)
C6 C7 H7A 119.2
C8 C7 H7A 119.2
C3 C8 C7 118.1(2)
C3 C8 C9 119.78(19)
C7 C8 C9 122.1(2)
C10 C9 C14 118.7(2)
C10 C9 C8 123.4(2)
C14 C9 C8 117.90(19)
C11 C10 C9 121.6(2)
C11 C10 H10A 119.2
C9 C10 H10A 119.2
C10 C11 C12 120.2(2)
C10 C11 H11A 119.9
C12 C11 H11A 119.9
C11 C12 C13 120.1(2)
C11 C12 H12A 120.0
C13 C12 H12A 120.0
C12 C13 C14 121.0(2)
C12 C13 H13A 119.5
C14 C13 H13A 119.5
C13 C14 C9 118.52(19)
C13 C14 C1 119.65(18)
C9 C14 C1 121.82(18)
C16 C15 C20 119.42(19)
C16 C15 P2 118.96(16)
C20 C15 P2 121.39(16)
C15 C16 C17 119.7(2)
C15 C16 H16A 120.2
C17 C16 H16A 120.2
C18 C17 C16 120.3(2)
C18 C17 H17A 119.8
C16 C17 H17A 119.8
C19 C18 C17 120.2(2)
C19 C18 H18A 119.9
C17 C18 H18A 119.9
C18 C19 C20 120.1(2)
C18 C19 H19A 120.0
C20 C19 H19A 120.0
C19 C20 C15 120.3(2)
C19 C20 H20A 119.8
C15 C20 H20A 119.8
C22 C21 C26 118.82(19)
C22 C21 P2 118.61(15)
C26 C21 P2 122.54(15)
C23 C22 C21 120.79(19)
C23 C22 H22A 119.6
C21 C22 H22A 119.6
C22 C23 C24 119.7(2)
C22 C23 H23A 120.2
C24 C23 H23A 120.2
C25 C24 C23 120.1(2)
C25 C24 H24A 120.0
C23 C24 H24A 120.0
C26 C25 C24 119.9(2)
C26 C25 H25A 120.1
C24 C25 H25A 120.1
C25 C26 C21 120.70(19)
C25 C26 H26A 119.7
C21 C26 H26A 119.7
C28 C27 C32 118.18(18)
C28 C27 P2 120.03(15)
C32 C27 P2 121.77(15)
C27 C28 C29 120.5(2)
C27 C28 H28A 119.8
C29 C28 H28A 119.8
C30 C29 C28 120.9(2)
C30 C29 H29A 119.6
C28 C29 H29A 119.6
C29 C30 C31 119.21(19)
C29 C30 H30A 120.4
C31 C30 H30A 120.4
C30 C31 C32 120.4(2)
C30 C31 H31A 119.8
C32 C31 H31A 119.8
C31 C32 C27 120.8(2)
C31 C32 H32A 119.6
C27 C32 H32A 119.6
C34 C33 C38 121.0(2)
C34 C33 H33A 119.5
C38 C33 H33A 119.5
C35 C34 C33 120.3(2)
C35 C34 H34A 119.8
C33 C34 H34A 119.8
C36 C35 C34 119.7(2)
C36 C35 H35A 120.2
C34 C35 H35A 120.2
C35 C36 C37 120.1(2)
C35 C36 H36A 120.0
C37 C36 H36A 120.0
C36 C37 C38 120.9(2)
C36 C37 H37A 119.5
C38 C37 H37A 119.5
C33 C38 C37 117.99(19)
C33 C38 P1 120.79(15)
C37 C38 P1 121.17(15)
C40 C39 C44 119.01(18)
C40 C39 P1 122.85(15)
C44 C39 P1 118.10(15)
C41 C40 C39 119.98(19)
C41 C40 H40A 120.0
C39 C40 H40A 120.0
C42 C41 C40 120.4(2)
C42 C41 H41A 119.8
C40 C41 H41A 119.8
C43 C42 C41 120.3(2)
C43 C42 H42A 119.9
C41 C42 H42A 119.9
C42 C43 C44 119.61(19)
C42 C43 H43A 120.2
C44 C43 H43A 120.2
C43 C44 C39 120.7(2)
C43 C44 H44A 119.6
C39 C44 H44A 119.6
C50 C45 C46 118.78(17)
C50 C45 P1 118.76(15)
C46 C45 P1 122.17(15)
C45 C46 C47 120.9(2)
C45 C46 H46A 119.6
C47 C46 H46A 119.6
C48 C47 C46 119.60(19)
C48 C47 H47A 120.2
C46 C47 H47A 120.2
C47 C48 C49 120.08(18)
C47 C48 H48A 120.0
C49 C48 H48A 120.0
C50 C49 C48 120.31(19)
C50 C49 H49A 119.8
C48 C49 H49A 119.8
C45 C50 C49 120.32(19)
C45 C50 H50A 119.8
C49 C50 H50A 119.8

loop_
_geom_bond_atom_site_label_1
_geom_bond_atom_site_label_2
_geom_bond_distance
Ni1 C1 1.9020(19)
Ni1 P2 2.2305(9)
Ni1 Cl1 2.2327(8)
Ni1 P1 2.2426(8)
P1 C39 1.827(2)
P1 C45 1.8381(19)
P1 C38 1.843(2)
P2 C21 1.829(2)
P2 C15 1.829(2)
P2 C27 1.850(2)
C1 C2 1.371(3)
C1 C14 1.448(3)
C2 C3 1.444(3)
C2 H2A 0.9500
C3 C4 1.412(3)
C3 C8 1.414(3)
C4 C5 1.364(3)
C4 H4A 0.9500
C5 C6 1.407(4)
C5 H5A 0.9500
C6 C7 1.358(4)
C6 H6A 0.9500
C7 C8 1.420(3)
C7 H7A 0.9500
C8 C9 1.450(3)
C9 C10 1.400(3)
C9 C14 1.433(3)
C10 C11 1.375(3)
C10 H10A 0.9500
C11 C12 1.386(3)
C11 H11A 0.9500
C12 C13 1.393(3)
C12 H12A 0.9500
C13 C14 1.403(3)
C13 H13A 0.9500
C15 C16 1.389(3)
C15 C20 1.400(3)
C16 C17 1.390(3)
C16 H16A 0.9500
C17 C18 1.387(4)
C17 H17A 0.9500
C18 C19 1.375(4)
C18 H18A 0.9500
C19 C20 1.381(3)
C19 H19A 0.9500
C20 H20A 0.9500
C21 C22 1.397(3)
C21 C26 1.401(3)
C22 C23 1.389(3)
C22 H22A 0.9500
C23 C24 1.398(3)
C23 H23A 0.9500
C24 C25 1.391(3)
C24 H24A 0.9500
C25 C26 1.389(3)
C25 H25A 0.9500
C26 H26A 0.9500
C27 C28 1.389(3)
C27 C32 1.400(3)
C28 C29 1.396(3)
C28 H28A 0.9500
C29 C30 1.378(3)
C29 H29A 0.9500
C30 C31 1.383(3)
C30 H30A 0.9500
C31 C32 1.390(3)
C31 H31A 0.9500
C32 H32A 0.9500
C33 C34 1.388(3)
C33 C38 1.398(3)
C33 H33A 0.9500
C34 C35 1.386(3)
C34 H34A 0.9500
C35 C36 1.385(3)
C35 H35A 0.9500
C36 C37 1.394(3)
C36 H36A 0.9500
C37 C38 1.398(3)
C37 H37A 0.9500
C39 C40 1.392(3)
C39 C44 1.403(3)
C40 C41 1.387(3)
C40 H40A 0.9500
C41 C42 1.387(3)
C41 H41A 0.9500
C42 C43 1.382(3)
C42 H42A 0.9500
C43 C44 1.384(3)
C43 H43A 0.9500
C44 H44A 0.9500
C45 C50 1.387(3)
C45 C46 1.397(3)
C46 C47 1.398(3)
C46 H46A 0.9500
C47 C48 1.373(3)
C47 H47A 0.9500
C48 C49 1.392(3)
C48 H48A 0.9500
C49 C50 1.391(3)
C49 H49A 0.9500
C50 H50A 0.9500

loop_
_geom_torsion_atom_site_label_1
_geom_torsion_atom_site_label_2
_geom_torsion_atom_site_label_3
_geom_torsion_atom_site_label_4
_geom_torsion
C1 Ni1 P1 C39 84.48(9)
P2 Ni1 P1 C39 44.27(16)
Cl1 Ni1 P1 C39 -87.30(7)
C1 Ni1 P1 C45 -158.52(9)
P2 Ni1 P1 C45 161.27(15)
Cl1 Ni1 P1 C45 29.69(8)
C1 Ni1 P1 C38 -36.20(10)
P2 Ni1 P1 C38 -76.41(16)
Cl1 Ni1 P1 C38 152.02(8)
C1 Ni1 P2 C21 -86.28(9)
Cl1 Ni1 P2 C21 85.55(7)
P1 Ni1 P2 C21 -46.01(17)
C1 Ni1 P2 C15 154.82(10)
Cl1 Ni1 P2 C15 -33.35(8)
P1 Ni1 P2 C15 -164.90(15)
C1 Ni1 P2 C27 31.63(10)
Cl1 Ni1 P2 C27 -156.53(8)
P1 Ni1 P2 C27 71.91(17)
P2 Ni1 C1 C2 88.87(15)
Cl1 Ni1 C1 C2 5.2(5)
P1 Ni1 C1 C2 -85.49(15)
P2 Ni1 C1 C14 -92.31(15)
Cl1 Ni1 C1 C14 -176.0(3)
P1 Ni1 C1 C14 93.33(15)
C14 C1 C2 C3 -2.4(3)
Ni1 C1 C2 C3 176.45(14)
C1 C2 C3 C4 -177.19(18)
C1 C2 C3 C8 0.1(3)
C8 C3 C4 C5 -1.7(3)
C2 C3 C4 C5 175.6(2)
C3 C4 C5 C6 0.7(4)
C4 C5 C6 C7 0.5(4)
C5 C6 C7 C8 -0.8(4)
C4 C3 C8 C7 1.4(3)
C2 C3 C8 C7 -175.90(19)
C4 C3 C8 C9 179.86(18)
C2 C3 C8 C9 2.5(3)
C6 C7 C8 C3 -0.2(3)
C6 C7 C8 C9 -178.6(2)
C3 C8 C9 C10 177.74(19)
C7 C8 C9 C10 -3.9(3)
C3 C8 C9 C14 -2.7(3)
C7 C8 C9 C14 175.66(19)
C14 C9 C10 C11 0.3(3)
C8 C9 C10 C11 179.84(19)
C9 C10 C11 C12 -0.6(3)
C10 C11 C12 C13 0.5(3)
C11 C12 C13 C14 -0.2(3)
C12 C13 C14 C9 -0.1(3)
C12 C13 C14 C1 -179.99(18)
C10 C9 C14 C13 0.0(3)
C8 C9 C14 C13 -179.55(17)
C10 C9 C14 C1 179.97(18)
C8 C9 C14 C1 0.4(3)
C2 C1 C14 C13 -177.90(18)
Ni1 C1 C14 C13 3.3(2)
C2 C1 C14 C9 2.2(3)
Ni1 C1 C14 C9 -176.64(14)
C21 P2 C15 C16 -151.15(17)
C27 P2 C15 C16 101.48(18)
Ni1 P2 C15 C16 -31.05(19)
C21 P2 C15 C20 34.37(18)
C27 P2 C15 C20 -73.00(18)
Ni1 P2 C15 C20 154.47(14)
C20 C15 C16 C17 -0.7(3)
P2 C15 C16 C17 -175.27(19)
C15 C16 C17 C18 0.1(4)
C16 C17 C18 C19 0.7(4)
C17 C18 C19 C20 -0.9(4)
C18 C19 C20 C15 0.4(3)
C16 C15 C20 C19 0.4(3)
P2 C15 C20 C19 174.90(16)
C15 P2 C21 C22 96.93(17)
C27 P2 C21 C22 -157.73(16)
Ni1 P2 C21 C22 -29.55(17)
C15 P2 C21 C26 -85.05(18)
C27 P2 C21 C26 20.30(19)
Ni1 P2 C21 C26 148.47(16)
C26 C21 C22 C23 -1.1(3)
P2 C21 C22 C23 176.97(16)
C21 C22 C23 C24 -0.5(3)
C22 C23 C24 C25 1.7(3)
C23 C24 C25 C26 -1.1(3)
C24 C25 C26 C21 -0.6(3)
C22 C21 C26 C25 1.7(3)
P2 C21 C26 C25 -176.32(16)
C21 P2 C27 C28 -136.92(17)
C15 P2 C27 C28 -28.02(19)
Ni1 P2 C27 C28 103.04(16)
C21 P2 C27 C32 45.10(18)
C15 P2 C27 C32 154.00(17)
Ni1 P2 C27 C32 -74.95(17)
C32 C27 C28 C29 0.1(3)
P2 C27 C28 C29 -177.97(16)
C27 C28 C29 C30 -0.8(3)
C28 C29 C30 C31 0.8(3)
C29 C30 C31 C32 -0.1(3)
C30 C31 C32 C27 -0.6(3)
C28 C27 C32 C31 0.6(3)
P2 C27 C32 C31 178.65(15)
C38 C33 C34 C35 -0.2(3)
C33 C34 C35 C36 0.0(3)
C34 C35 C36 C37 -0.6(3)
C35 C36 C37 C38 1.3(3)
C34 C33 C38 C37 0.9(3)
C34 C33 C38 P1 -176.66(16)
C36 C37 C38 C33 -1.5(3)
C36 C37 C38 P1 176.07(17)
C39 P1 C38 C33 -51.45(17)
C45 P1 C38 C33 -159.19(16)
Ni1 P1 C38 C33 71.01(17)
C39 P1 C38 C37 131.07(17)
C45 P1 C38 C37 23.33(18)
Ni1 P1 C38 C37 -106.46(16)
C45 P1 C39 C40 89.94(17)
C38 P1 C39 C40 -15.78(18)
Ni1 P1 C39 C40 -145.03(15)
C45 P1 C39 C44 -87.64(16)
C38 P1 C39 C44 166.64(15)
Ni1 P1 C39 C44 37.40(16)
C44 C39 C40 C41 -0.8(3)
P1 C39 C40 C41 -178.37(15)
C39 C40 C41 C42 -1.0(3)
C40 C41 C42 C43 1.7(3)
C41 C42 C43 C44 -0.6(3)
C42 C43 C44 C39 -1.3(3)
C40 C39 C44 C43 2.0(3)
P1 C39 C44 C43 179.63(15)
C39 P1 C45 C50 157.71(17)
C38 P1 C45 C50 -93.51(18)
Ni1 P1 C45 C50 38.04(19)
C39 P1 C45 C46 -28.5(2)
C38 P1 C45 C46 80.25(19)
Ni1 P1 C45 C46 -148.20(16)
C50 C45 C46 C47 0.1(3)
P1 C45 C46 C47 -173.63(19)
C45 C46 C47 C48 1.0(4)
C46 C47 C48 C49 -1.4(4)
C47 C48 C49 C50 0.5(4)
C46 C45 C50 C49 -1.0(3)
P1 C45 C50 C49 173.00(16)
C48 C49 C50 C45 0.7(3)
